data_1001409
loop_
_publ_author_name
'Retoux, R'
'Caignaert, V'
'Provost, J'
'Michel, C'
'Hervieu, M'
'Raveau, B'

_publ_section_title
;
Superconducting properties and Structural Study of Bi~2-x~ Pb~x~ Sr~2~
Ca~1-x~ Y~x~ Cu~2~ O~8~ (0< x< 1)
;
_journal_coden_ASTM JSSCBI
_journal_name_full 'Journal of Solid State Chemistry'
_journal_page_first 157
_journal_page_last 168
_journal_paper_doi 10.1016/0022-4596(89)90261-2
_journal_volume 79
_journal_year 1989
_chemical_formula_structural 'Bi Pb Sr2 Y Cu2 O8'
_chemical_formula_sum 'Bi Cu2 O8 Pb Sr2 Y'
_chemical_name_systematic
;
Bismuth lead distrontium yttrium dicopper oxide
;
_space_group_IT_number 69
_symmetry_cell_setting orthorhombic
_symmetry_Int_Tables_number 69
_symmetry_space_group_name_Hall '-F 2 2'
_symmetry_space_group_name_H-M 'F m m m'
_cell_angle_alpha 90
_cell_angle_beta 90
_cell_angle_gamma 90
_cell_formula_units_Z 4
_cell_length_a 5.385
_cell_length_b 5.424
_cell_length_c 30.316
_cell_volume 885.5
_refine_ls_R_factor_all 0.069
_cod_database_code 1001409

loop_
_symmetry_equiv_pos_as_xyz
x,y,z
x,-y,-z
-x,y,-z
-x,-y,z
-x,-y,-z
-x,y,z
x,-y,z
x,y,-z
x,1/2+y,1/2+z
1/2+x,y,1/2+z
1/2+x,1/2+y,z
x,1/2-y,1/2-z
1/2+x,-y,1/2-z
1/2+x,1/2-y,-z
-x,1/2+y,1/2-z
1/2-x,y,1/2-z
1/2-x,1/2+y,-z
-x,1/2-y,1/2+z
1/2-x,-y,1/2+z
1/2-x,1/2-y,z
-x,1/2-y,1/2-z
1/2-x,-y,1/2-z
1/2-x,1/2-y,-z
-x,1/2+y,1/2+z
1/2-x,y,1/2+z
1/2-x,1/2+y,z
x,1/2-y,1/2+z
1/2+x,-y,1/2+z
1/2+x,1/2-y,z
x,1/2+y,1/2-z
1/2+x,y,1/2-z
1/2+x,1/2+y,-z

loop_
_atom_site_label
_atom_site_type_symbol
_atom_site_symmetry_multiplicity
_atom_site_Wyckoff_symbol
_atom_site_fract_x
_atom_site_fract_y
_atom_site_fract_z
_atom_site_occupancy
_atom_site_attached_hydrogens
_atom_site_calc_flag
Bi1 Bi3+ 8 i 0. 0. 0.2018(6) 0.5 0 d
Pb1 Pb2+ 8 i 0. 0. 0.2018(6) 0.5 0 d
Sr1 Sr2+ 8 i 0. 0. 0.6147(9) 1. 0 d
Y1 Y3+ 4 b 0. 0. 0.5 1. 0 d
Cu1 Cu2+ 8 i 0. 0. 0.0554(13) 1. 0 d
O1 O2- 16 j 0.25 0.25 0.049(2) 1. 0 d
O2 O2- 8 i 0. 0. 0.686(4) 1. 0 d
O3 O2- 8 i 0. 0. 0.133(5) 1. 0 d

loop_
_atom_type_symbol
_atom_type_oxidation_number
Bi3+ 3.000
Pb2+ 2.000
Sr2+ 2.000
Y3+ 3.000
Cu2+ 2.000
O2- -2.000
